data_7245114
loop_
_publ_author_name
'Shimizu, Yuta'
'Takeda, Takashi'
'Hoshino, Norihisa'
'Akutagawa, Tomoyuki'

_publ_section_title
;
 Tetranitro- and Tetraamino- dibenzo[18]crown-6-ether Derivatives:
 Complexes for Alkali Metal Ions, Redox Potentials, Crystal Structures,
 Molecular Sorption, and Proton Conducting Behaviors.
;
_journal_name_full CrystEngComm
_journal_paper_doi 10.1039/D2CE00582D
_journal_year 2022
_chemical_absolute_configuration 'CHOOSE rm ad rmad syn or unk'
_chemical_formula_moiety 'C20 H46 K N4 O24 S3'
_chemical_formula_sum 'C20 H46 K N4 O24 S3'
_chemical_formula_weight 861.87
_space_group_crystal_system orthorhombic
_space_group_IT_number 33
_space_group_name_Hall 'P 2c -2n'
_space_group_name_H-M_alt 'P n a 21'
_atom_sites_solution_hydrogens geom
_atom_sites_solution_primary direct
_atom_sites_solution_secondary difmap
_audit_update_record
;
2022-04-26 deposited with the CCDC.	2022-06-28 downloaded from the CCDC.
;
_cell_angle_alpha 90.0000
_cell_angle_beta 90.0000
_cell_angle_gamma 90.0000
_cell_formula_units_Z 4
_cell_length_a 11.1964(2)
_cell_length_b 16.8470(4)
_cell_length_c 19.1707(4)
_cell_measurement_reflns_used 25789
_cell_measurement_temperature 296
_cell_measurement_theta_max 68.27
_cell_measurement_theta_min 3.50
_cell_volume 3616.09(13)
_computing_cell_refinement 'RAPID AUTO'
_computing_data_collection 'RAPID AUTO (Rigaku, ????)'
_computing_data_reduction 'RAPID AUTO'
_computing_molecular_graphics 'CrystalStructure 4.3'
_computing_publication_material 'CrystalStructure 4.3 (Rigaku, 2019)'
_computing_structure_refinement 'SHELXL Version 2018/3 (Sheldrick, 2008)'
_computing_structure_solution 'SHELXT Version 2018/2 (Sheldrick, 2014)'
_diffrn_ambient_temperature 296
_diffrn_detector_area_resol_mean 10.000
_diffrn_measured_fraction_theta_full 1.000
_diffrn_measured_fraction_theta_max 1.000
_diffrn_measurement_device_type 'Rigaku R-AXIS RAPID'
_diffrn_measurement_method \w
_diffrn_radiation_type 'Cu K\a'
_diffrn_radiation_wavelength 1.54187
_diffrn_reflns_av_R_equivalents 0.0417
_diffrn_reflns_av_unetI/netI 0.0339
_diffrn_reflns_Laue_measured_fraction_full 1.000
_diffrn_reflns_Laue_measured_fraction_max 1.000
_diffrn_reflns_limit_h_max 20
_diffrn_reflns_limit_h_min -20
_diffrn_reflns_limit_k_max 23
_diffrn_reflns_limit_k_min -23
_diffrn_reflns_limit_l_max 13
_diffrn_reflns_limit_l_min -13
_diffrn_reflns_number 40108
_diffrn_reflns_point_group_measured_fraction_full 0.982
_diffrn_reflns_point_group_measured_fraction_max 0.982
_diffrn_reflns_theta_full 67.687
_diffrn_reflns_theta_max 68.220
_diffrn_reflns_theta_min 3.493
_diffrn_standards_number 0
_exptl_absorpt_coefficient_mu 3.779
_exptl_absorpt_correction_T_max 0.685
_exptl_absorpt_correction_T_min 0.513
_exptl_absorpt_correction_type multi-scan
_exptl_absorpt_process_details 'ABSCOR (Rigaku, 1995)'
_exptl_crystal_colour black
_exptl_crystal_density_diffrn 1.583
_exptl_crystal_density_method 'not measured'
_exptl_crystal_description block
_exptl_crystal_F_000 1812.00
_exptl_crystal_size_max 0.100
_exptl_crystal_size_mid 0.100
_exptl_crystal_size_min 0.100
_refine_diff_density_max 1.29
_refine_diff_density_min -0.82
_refine_ls_abs_structure_details
;
 Flack x determined using 2081 quotients [(I+)-(I-)]/[(I+)+(I-)]
 (Parsons, Flack and Wagner, Acta Cryst. B69 (2013) 249-259).
;
_refine_ls_abs_structure_Flack 0.516(8)
_refine_ls_extinction_method none
_refine_ls_goodness_of_fit_ref 1.048
_refine_ls_hydrogen_treatment constr
_refine_ls_number_parameters 496
_refine_ls_number_reflns 6508
_refine_ls_number_restraints 1
_refine_ls_R_factor_all 0.0871
_refine_ls_R_factor_gt 0.0722
_refine_ls_shift/su_max 2.584
_refine_ls_structure_factor_coef Fsqd
_refine_ls_weighting_details 'w = 1/[\s^2^(Fo^2^)+(0.1445P)^2^+5.5643P] where P=(Fo^2^+2Fc^2^)/3'
_refine_ls_weighting_scheme calc
_refine_ls_wR_factor_gt 0.2073
_refine_ls_wR_factor_ref 0.2239
_reflns_Friedel_coverage 0.902
_reflns_Friedel_fraction_full 0.963
_reflns_Friedel_fraction_max 0.962
_reflns_number_gt 5240
_reflns_number_total 6508
_reflns_threshold_expression F^2^>2.0\s(F^2^)
_cod_data_source_file d2ce00582d2.cif
_cod_data_source_block 210530_K
_cod_database_code 7245114

loop_
_space_group_symop_id
_space_group_symop_operation_xyz
1 +X,+Y,+Z
2 -X,-Y,1/2+Z
3 1/2-X,1/2+Y,1/2+Z
4 1/2+X,1/2-Y,+Z

loop_
_atom_site_label
_atom_site_type_symbol
_atom_site_fract_x
_atom_site_fract_y
_atom_site_fract_z
_atom_site_U_iso_or_equiv
_atom_site_adp_type
_atom_site_occupancy
_atom_site_site_symmetry_order
_atom_site_calc_flag
_atom_site_refinement_flags_posn
_atom_site_refinement_flags_adp
_atom_site_refinement_flags_occupancy
_atom_site_disorder_assembly
_atom_site_disorder_group
K15 K -0.02601(16) 0.49880(10) 0.53017(19) 0.0446(5) Uani 1 1 d . . . . .
S1 S 0.0508(2) 0.16352(16) 0.25993(15) 0.0319(7) Uani 1 1 d . . . . .
S3 S 0.5495(2) 0.33758(16) 0.80060(15) 0.0325(7) Uani 1 1 d . . . . .
S4 S 0.30982(18) 0.42813(14) 0.0299(2) 0.0534(6) Uani 1 1 d . . . . .
O2 O 0.4042(19) 0.485(2) 0.0217(19) 0.131(12) Uani 0.5 1 d . . P . .
O5 O -0.0392(7) 0.4172(5) 0.4048(4) 0.0323(19) Uani 1 1 d . . . . .
O6 O 0.5235(8) 0.4181(5) 0.8280(5) 0.046(2) Uani 1 1 d . . . . .
O7 O 0.0419(7) 0.5613(5) 0.4043(4) 0.0310(18) Uani 1 1 d . . . . .
O8 O 0.0449(8) 0.5651(5) 0.6564(5) 0.040(2) Uani 1 1 d . . . . .
O9 O -0.0964(4) 0.3416(3) 0.5302(6) 0.0430(12) Uani 1 1 d . . . . .
O10 O 0.6270(9) 0.3395(5) 0.7396(5) 0.051(3) Uani 1 1 d . . . . .
O11 O 0.0778(5) 0.6457(3) 0.5327(5) 0.0410(12) Uani 1 1 d . . . . .
O12 O 0.0260(7) 0.0814(4) 0.2375(4) 0.0312(18) Uani 1 1 d . . . . .
O13 O 0.6106(10) 0.2944(5) 0.8559(5) 0.055(3) Uani 1 1 d . . . . .
O14 O -0.0637(7) 0.2035(5) 0.2764(5) 0.047(2) Uani 1 1 d . . . . .
O16 O 0.1250(9) 0.1596(4) 0.3223(4) 0.043(2) Uani 1 1 d . . . . .
O18 O 0.1124(10) 0.2078(4) 0.2046(4) 0.046(2) Uani 1 1 d . . . . .
O21 O 0.4401(8) 0.2965(6) 0.7820(6) 0.054(3) Uani 1 1 d . . . . .
O28 O 0.271(2) 0.5021(13) 0.0734(10) 0.089(7) Uani 0.5 1 d . . P . .
O29 O 0.629(4) 0.365(5) 0.9880(18) 0.59(6) Uani 1 1 d . . . . .
O37 O 0.080(2) -0.1442(6) 0.1309(7) 0.181(10) Uani 1 1 d . . . . .
O40 O 0.2393(11) 0.4343(8) -0.0289(5) 0.080(4) Uani 1 1 d . . . . .
O47 O 0.4396(16) 0.4306(12) 0.0313(16) 0.075(6) Uani 0.5 1 d . . P . .
O48 O -0.0347(8) 0.4186(5) 0.6559(5) 0.042(2) Uani 1 1 d . . . . .
O49 O 0.6113(16) 0.567(5) 0.9275(14) 0.74(7) Uani 1 1 d . . . . .
O50 O 0.7899(8) 0.5362(8) 1.0305(9) 0.129(5) Uani 1 1 d . . . . .
O51 O 0.1055(10) 0.0110(5) 0.1237(5) 0.071(3) Uani 1 1 d . . . . .
O52 O 0.2389(11) 0.4333(5) 0.0934(5) 0.013(2) Uani 0.5 1 d . . P . .
O53 O 0.344(3) 0.3453(18) 0.0240(15) 0.191(18) Uani 0.5 1 d . . P . .
O54 O 0.300(2) 0.3635(13) 0.0782(11) 0.085(6) Uani 0.5 1 d . . P . .
O55 O 0.4585(15) 0.6719(17) 1.0413(19) 0.271(15) Uani 1 1 d . . . . .
N19 N 0.2375(10) 0.3418(5) 0.8426(4) 0.033(2) Uani 1 1 d . . . . .
N20 N 0.2330(8) 0.3422(5) 0.2143(5) 0.029(2) Uani 1 1 d . . . . .
N22 N 0.3209(8) 0.5004(5) 0.2171(4) 0.0220(17) Uani 1 1 d . . . . .
N23 N 0.3172(9) 0.5063(6) 0.8506(5) 0.035(2) Uani 1 1 d . . . . .
C17 C 0.0925(10) 0.5117(6) 0.7051(6) 0.026(2) Uani 1 1 d . . . . .
C24 C 0.1828(9) 0.3995(6) 0.7972(6) 0.030(2) Uani 1 1 d . . . . .
C25 C 0.0505(11) 0.4349(7) 0.7025(5) 0.029(3) Uani 1 1 d . . . . .
C26 C 0.2287(10) 0.4789(6) 0.2627(6) 0.029(2) Uani 1 1 d . . . . .
C27 C 0.0948(10) 0.3793(7) 0.3105(6) 0.029(2) Uani 1 1 d . . . . .
H27 H 0.065971 0.327553 0.309562 0.034 Uiso 1 1 calc R U . . .
C30 C 0.0353(14) 0.6842(8) 0.4673(6) 0.044(3) Uani 1 1 d . . . . .
H30A H -0.050812 0.679570 0.463409 0.053 Uiso 1 1 calc R U . . .
H30B H 0.056153 0.740117 0.467241 0.053 Uiso 1 1 calc R U . . .
C31 C -0.1598(13) 0.3328(8) 0.5923(6) 0.042(3) Uani 1 1 d . . . . .
H31A H -0.200374 0.281942 0.592458 0.051 Uiso 1 1 calc R U . . .
H31B H -0.219774 0.374207 0.595797 0.051 Uiso 1 1 calc R U . . .
C32 C 0.2234(9) 0.4782(6) 0.7977(6) 0.026(2) Uani 1 1 d . . . . .
C33 C -0.0842(13) 0.3371(9) 0.4083(7) 0.045(3) Uani 1 1 d . . . . .
H33A H -0.018239 0.300417 0.414457 0.054 Uiso 1 1 calc R U . . .
H33B H -0.124256 0.323934 0.364923 0.054 Uiso 1 1 calc R U . . .
C34 C 0.0918(12) 0.6415(7) 0.6535(6) 0.040(3) Uani 1 1 d . . . . .
H34A H 0.178095 0.638995 0.649777 0.048 Uiso 1 1 calc R U . . .
H34B H 0.071618 0.670134 0.695716 0.048 Uiso 1 1 calc R U . . .
C35 C 0.1868(11) 0.4040(6) 0.2639(5) 0.030(3) Uani 1 1 d . . . . .
C36 C 0.1819(10) 0.5337(6) 0.7511(6) 0.030(2) Uani 1 1 d . . . . .
H36 H 0.213280 0.584784 0.750358 0.035 Uiso 1 1 calc R U . . .
C38 C 0.0943(13) 0.6430(7) 0.4083(6) 0.040(3) Uani 1 1 d . . . . .
H38A H 0.179792 0.640013 0.416164 0.048 Uiso 1 1 calc R U . . .
H38B H 0.080238 0.671492 0.365152 0.048 Uiso 1 1 calc R U . . .
C39 C 0.0996(11) 0.3795(7) 0.7494(6) 0.032(3) Uani 1 1 d . . . . .
H39 H 0.073725 0.327060 0.747403 0.038 Uiso 1 1 calc R U . . .
C41 C 0.0510(11) 0.4324(8) 0.3557(6) 0.036(3) Uani 1 1 d . . . . .
C42 C 0.1776(11) 0.5343(7) 0.3095(5) 0.031(3) Uani 1 1 d . . . . .
H42 H 0.202212 0.586964 0.306763 0.037 Uiso 1 1 calc R U . . .
C43 C 0.0409(13) 0.6839(7) 0.5910(6) 0.038(3) Uani 1 1 d . . . . .
H43A H -0.045692 0.683864 0.593280 0.046 Uiso 1 1 calc R U . . .
H43B H 0.068153 0.738496 0.590271 0.046 Uiso 1 1 calc R U . . .
C44 C -0.0761(13) 0.3377(7) 0.6539(7) 0.041(3) Uani 1 1 d . . . . .
H44A H -0.117734 0.324392 0.696746 0.049 Uiso 1 1 calc R U . . .
H44B H -0.009589 0.301450 0.648077 0.049 Uiso 1 1 calc R U . . .
C45 C -0.1695(13) 0.3289(10) 0.4676(7) 0.050(4) Uani 1 1 d . . . . .
H45A H -0.232475 0.368355 0.464501 0.060 Uiso 1 1 calc R U . . .
H45B H -0.205353 0.276513 0.468071 0.060 Uiso 1 1 calc R U . . .
C46 C 0.0945(13) 0.5148(7) 0.3583(6) 0.035(3) Uani 1 1 d . . . . .

loop_
_atom_site_aniso_label
_atom_site_aniso_U_11
_atom_site_aniso_U_22
_atom_site_aniso_U_33
_atom_site_aniso_U_23
_atom_site_aniso_U_13
_atom_site_aniso_U_12
K15 0.0534(10) 0.0571(10) 0.0234(8) -0.0016(16) 0.0032(15) -0.0090(7)
S1 0.0293(15) 0.0258(14) 0.0405(17) 0.0023(12) -0.0017(13) -0.0030(11)
S3 0.0280(14) 0.0258(14) 0.0437(18) 0.0064(12) 0.0046(13) 0.0019(11)
S4 0.0440(10) 0.0877(16) 0.0284(10) 0.000(2) -0.0064(18) 0.0137(10)
O2 0.067(13) 0.23(3) 0.10(2) 0.06(3) -0.016(17) -0.083(16)
O5 0.040(5) 0.036(5) 0.021(4) 0.002(3) 0.014(3) 0.005(4)
O6 0.041(5) 0.025(4) 0.073(7) 0.011(4) 0.008(5) 0.004(4)
O7 0.040(5) 0.035(4) 0.019(4) -0.004(3) 0.009(3) 0.009(4)
O8 0.054(6) 0.031(4) 0.034(5) 0.001(4) 0.004(4) -0.001(4)
O9 0.042(3) 0.063(3) 0.024(2) 0.000(5) 0.006(5) -0.012(2)
O10 0.051(6) 0.041(5) 0.060(6) 0.001(4) 0.031(5) 0.000(4)
O11 0.068(3) 0.037(3) 0.018(2) 0.009(4) -0.005(5) 0.017(2)
O12 0.029(4) 0.027(4) 0.037(5) -0.006(3) -0.002(3) -0.006(3)
O13 0.049(6) 0.044(5) 0.072(7) 0.003(5) -0.004(5) 0.019(5)
O14 0.027(4) 0.040(4) 0.073(6) -0.014(4) -0.018(4) 0.010(4)
O16 0.056(6) 0.029(5) 0.042(5) -0.001(4) -0.008(4) 0.004(4)
O18 0.070(7) 0.025(4) 0.042(5) 0.004(3) 0.010(5) -0.012(4)
O21 0.036(5) 0.054(6) 0.074(7) -0.019(5) -0.012(5) 0.006(4)
O28 0.13(2) 0.091(14) 0.040(10) -0.015(9) -0.021(11) 0.038(13)
O29 0.30(4) 1.26(15) 0.19(3) -0.30(5) 0.14(3) -0.40(7)
O37 0.41(3) 0.050(6) 0.079(8) -0.004(5) 0.106(13) -0.001(10)
O40 0.067(8) 0.143(11) 0.029(5) 0.003(6) -0.012(5) 0.005(7)
O47 0.062(10) 0.102(14) 0.061(12) 0.036(17) 0.029(13) -0.003(9)
O48 0.046(5) 0.051(6) 0.031(5) 0.004(4) -0.005(4) -0.009(4)
O49 0.067(11) 2.0(2) 0.15(2) -0.40(6) 0.003(12) 0.18(4)
O50 0.069(5) 0.179(10) 0.140(10) -0.091(11) -0.049(9) 0.011(6)
O51 0.087(7) 0.066(5) 0.059(6) 0.006(4) 0.008(5) 0.021(5)
O52 0.027(7) 0.007(4) 0.005(5) 0.002(4) -0.003(5) -0.004(4)
O53 0.32(4) 0.19(3) 0.066(16) -0.03(2) 0.06(3) 0.19(3)
O54 0.109(16) 0.091(14) 0.056(11) 0.004(10) -0.007(11) 0.015(13)
O55 0.119(12) 0.39(3) 0.31(3) 0.13(3) 0.09(2) 0.017(16)
N19 0.048(6) 0.029(5) 0.022(5) 0.008(4) -0.010(4) -0.008(4)
N20 0.021(4) 0.031(5) 0.036(5) 0.002(4) -0.004(4) 0.009(4)
N22 0.033(4) 0.017(3) 0.016(4) -0.004(3) -0.007(3) -0.003(3)
N23 0.026(5) 0.047(5) 0.033(5) -0.013(4) -0.008(4) 0.006(4)
C17 0.029(5) 0.026(5) 0.024(6) 0.010(4) 0.009(4) 0.008(4)
C24 0.017(5) 0.031(5) 0.040(6) 0.012(5) 0.006(4) -0.002(4)
C25 0.039(7) 0.039(6) 0.010(5) 0.006(4) -0.004(4) 0.007(5)
C26 0.031(6) 0.032(6) 0.025(5) -0.004(4) -0.008(5) 0.007(5)
C27 0.029(6) 0.030(5) 0.027(6) -0.007(5) -0.006(5) -0.003(5)
C30 0.066(9) 0.039(7) 0.028(6) 0.013(5) -0.014(6) 0.010(6)
C31 0.052(8) 0.059(8) 0.016(6) 0.008(5) 0.002(5) -0.019(6)
C32 0.024(5) 0.031(6) 0.023(5) -0.005(4) -0.001(4) -0.008(4)
C33 0.044(7) 0.069(9) 0.022(6) 0.000(6) 0.007(5) -0.010(6)
C34 0.053(8) 0.040(6) 0.026(6) -0.003(5) 0.002(5) 0.025(6)
C35 0.052(7) 0.031(5) 0.008(4) 0.008(4) 0.002(4) 0.017(5)
C36 0.030(5) 0.025(5) 0.034(6) 0.001(4) -0.007(5) 0.001(4)
C38 0.068(9) 0.024(5) 0.027(6) 0.000(5) 0.010(6) -0.010(6)
C39 0.042(7) 0.031(5) 0.023(6) -0.003(5) -0.001(5) 0.004(5)
C41 0.029(6) 0.044(7) 0.034(7) 0.010(5) 0.000(5) -0.003(5)
C42 0.039(6) 0.034(6) 0.018(5) 0.000(4) -0.013(5) 0.009(5)
C43 0.068(9) 0.028(6) 0.019(5) 0.003(4) -0.012(5) 0.016(6)
C44 0.055(8) 0.041(7) 0.027(6) 0.008(5) 0.002(6) -0.023(6)
C45 0.037(7) 0.077(10) 0.036(7) -0.001(6) 0.002(6) -0.010(6)
C46 0.048(8) 0.038(6) 0.020(6) 0.006(5) 0.004(5) 0.006(6)

loop_
_atom_type_symbol
_atom_type_description
_atom_type_scat_dispersion_real
_atom_type_scat_dispersion_imag
_atom_type_scat_source
C C 0.0181 0.0091
;
International Tables for Crystallography
(Vol. C, Tables 4.2.6.8 and 6.1.1.4)
;
H H 0.0000 0.0000
;
International Tables for Crystallography
(Vol. C, Table 6.1.1.4)
;
N N 0.0311 0.0180
;
International Tables for Crystallography
(Vol. C, Tables 4.2.6.8 and 6.1.1.4)
;
O O 0.0492 0.0322
;
International Tables for Crystallography
(Vol. C, Tables 4.2.6.8 and 6.1.1.4)
;
S S 0.3331 0.5567
;
International Tables for Crystallography
(Vol. C, Tables 4.2.6.8 and 6.1.1.4)
;
K K 0.3868 1.0657
;
International Tables for Crystallography
(Vol. C, Tables 4.2.6.8 and 6.1.1.4)
;

loop_
_geom_angle_atom_site_label_1
_geom_angle_atom_site_label_2
_geom_angle_atom_site_label_3
_geom_angle
_geom_angle_site_symmetry_1
_geom_angle_site_symmetry_3
_geom_angle_publ_flag
O50 K15 O11 77.4(3) 2_664 . ?
O50 K15 O7 79.3(3) 2_664 . ?
O11 K15 O7 63.3(3) . . ?
O50 K15 O9 94.0(3) 2_664 . ?
O11 K15 O9 171.36(17) . . ?
O7 K15 O9 116.6(3) . . ?
O50 K15 O48 85.7(3) 2_664 . ?
O11 K15 O48 116.2(3) . . ?
O7 K15 O48 164.8(3) . . ?
O9 K15 O48 61.4(3) . . ?
O50 K15 O5 86.9(5) 2_664 . ?
O11 K15 O5 119.1(3) . . ?
O7 K15 O5 56.1(2) . . ?
O9 K15 O5 60.6(3) . . ?
O48 K15 O5 120.74(16) . . ?
O50 K15 O8 78.8(5) 2_664 . ?
O11 K15 O8 60.0(3) . . ?
O7 K15 O8 122.19(15) . . ?
O9 K15 O8 117.8(3) . . ?
O48 K15 O8 56.5(3) . . ?
O5 K15 O8 165.6(3) . . ?
O50 K15 O28 158.8(5) 2_664 2_565 ?
O11 K15 O28 114.0(5) . 2_565 ?
O7 K15 O28 121.5(4) . 2_565 ?
O9 K15 O28 73.8(5) . 2_565 ?
O48 K15 O28 73.3(4) . 2_565 ?
O5 K15 O28 101.3(5) . 2_565 ?
O8 K15 O28 91.4(5) . 2_565 ?
O50 K15 O40 153.8(4) 2_664 2_565 ?
O11 K15 O40 90.3(3) . 2_565 ?
O7 K15 O40 74.5(3) . 2_565 ?
O9 K15 O40 98.0(3) . 2_565 ?
O48 K15 O40 120.4(3) . 2_565 ?
O5 K15 O40 79.0(3) . 2_565 ?
O8 K15 O40 115.0(3) . 2_565 ?
O28 K15 O40 47.2(4) 2_565 2_565 ?
O50 K15 O52 152.2(5) 2_664 2_565 ?
O11 K15 O52 89.1(2) . 2_565 ?
O7 K15 O52 116.3(3) . 2_565 ?
O9 K15 O52 98.2(2) . 2_565 ?
O48 K15 O52 78.5(3) . 2_565 ?
O5 K15 O52 120.8(3) . 2_565 ?
O8 K15 O52 73.3(3) . 2_565 ?
O28 K15 O52 25.5(5) 2_565 2_565 ?
O40 K15 O52 47.84(19) 2_565 2_565 ?
O50 K15 C31 104.5(3) 2_664 . ?
O11 K15 C31 158.2(3) . . ?
O7 K15 C31 138.5(3) . . ?
O9 K15 C31 23.5(3) . . ?
O48 K15 C31 43.5(3) . . ?
O5 K15 C31 82.6(3) . . ?
O8 K15 C31 98.8(3) . . ?
O28 K15 C31 58.0(5) 2_565 . ?
O40 K15 C31 95.4(4) 2_565 . ?
O52 K15 C31 79.4(3) 2_565 . ?
O50 K15 S4 171.4(3) 2_664 2_565 ?
O11 K15 S4 93.98(13) . 2_565 ?
O7 K15 S4 96.82(19) . 2_565 ?
O9 K15 S4 94.60(12) . 2_565 ?
O48 K15 S4 98.3(2) . 2_565 ?
O5 K15 S4 97.36(19) . 2_565 ?
O8 K15 S4 97.0(2) . 2_565 ?
O28 K15 S4 27.1(4) 2_565 2_565 ?
O40 K15 S4 23.46(19) 2_565 2_565 ?
O52 K15 S4 25.1(2) 2_565 2_565 ?
C31 K15 S4 83.5(3) . 2_565 ?
O16 S1 O18 110.3(6) . . ?
O16 S1 O12 107.7(5) . . ?
O18 S1 O12 110.8(5) . . ?
O16 S1 O14 109.8(6) . . ?
O18 S1 O14 109.2(6) . . ?
O12 S1 O14 109.0(5) . . ?
O21 S3 O13 109.7(6) . . ?
O21 S3 O10 108.4(7) . . ?
O13 S3 O10 108.4(6) . . ?
O21 S3 O6 111.0(5) . . ?
O13 S3 O6 106.9(6) . . ?
O10 S3 O6 112.3(5) . . ?
O40 S4 O54 122.7(11) . . ?
O40 S4 O2 106.3(14) . . ?
O54 S4 O2 129.5(16) . . ?
O40 S4 O53 99.2(15) . . ?
O54 S4 O53 48.7(15) . . ?
O2 S4 O53 116(2) . . ?
O40 S4 O47 125.8(13) . . ?
O54 S4 O47 95.0(13) . . ?
O2 S4 O47 41.3(12) . . ?
O53 S4 O47 76.4(17) . . ?
O40 S4 O52 111.5(4) . . ?
O54 S4 O52 57.6(10) . . ?
O2 S4 O52 116.8(17) . . ?
O53 S4 O52 105.5(13) . . ?
O47 S4 O52 121.9(13) . . ?
O40 S4 O28 102.7(9) . . ?
O54 S4 O28 104.0(12) . . ?
O2 S4 O28 74.0(19) . . ?
O53 S4 O28 151.9(14) . . ?
O47 S4 O28 104.0(15) . . ?
O52 S4 O28 49.8(10) . . ?
O40 S4 K15 56.0(5) . 2_564 ?
O54 S4 K15 101.6(9) . 2_564 ?
O2 S4 K15 116.2(14) . 2_564 ?
O53 S4 K15 126.5(17) . 2_564 ?
O47 S4 K15 157.1(9) . 2_564 ?
O52 S4 K15 57.9(4) . 2_564 ?
O28 S4 K15 56.9(9) . 2_564 ?
O47 O2 S4 70.1(19) . . ?
O47 O2 O28 111(2) . . ?
S4 O2 O28 56.0(11) . . ?
C41 O5 C33 117.0(9) . . ?
C41 O5 K15 116.9(7) . . ?
C33 O5 K15 116.3(6) . . ?
C46 O7 C38 113.9(9) . . ?
C46 O7 K15 119.1(7) . . ?
C38 O7 K15 114.5(6) . . ?
C34 O8 C17 118.5(9) . . ?
C34 O8 K15 116.4(6) . . ?
C17 O8 K15 115.5(7) . . ?
C31 O9 C45 113.4(6) . . ?
C31 O9 K15 104.3(7) . . ?
C45 O9 K15 107.4(7) . . ?
C43 O11 C30 113.0(5) . . ?
C43 O11 K15 108.3(7) . . ?
C30 O11 K15 104.1(7) . . ?
O52 O28 S4 60.8(10) . . ?
O52 O28 O2 105.0(16) . . ?
S4 O28 O2 50.0(12) . . ?
O52 O28 K15 78.9(13) . 2_564 ?
S4 O28 K15 96.0(10) . 2_564 ?
O2 O28 K15 128.9(13) . 2_564 ?
S4 O40 K15 100.5(6) . 2_564 ?
O2 O47 S4 68.6(16) . . ?
O2 O47 O53 119(2) . . ?
S4 O47 O53 51.8(9) . . ?
C25 O48 C44 116.2(10) . . ?
C25 O48 K15 117.2(7) . . ?
C44 O48 K15 116.8(7) . . ?
O28 O52 O54 124.5(16) . . ?
O28 O52 S4 69.3(10) . . ?
O54 O52 S4 60.4(10) . . ?
O28 O52 K15 75.6(11) . 2_564 ?
O54 O52 K15 130.4(11) . 2_564 ?
S4 O52 K15 97.0(5) . 2_564 ?
O54 O53 S4 64.8(13) . . ?
O54 O53 O47 89(2) . . ?
S4 O53 O47 51.9(13) . . ?
O53 O54 O52 127(2) . . ?
O53 O54 S4 66.5(18) . . ?
O52 O54 S4 62.0(10) . . ?
C25 C17 C36 121.4(10) . . ?
C25 C17 O8 116.6(10) . . ?
C36 C17 O8 121.9(10) . . ?
C39 C24 C32 117.7(10) . . ?
C39 C24 N19 122.3(10) . . ?
C32 C24 N19 119.7(10) . . ?
O48 C25 C17 117.5(10) . . ?
O48 C25 C39 124.8(11) . . ?
C17 C25 C39 117.8(10) . . ?
C35 C26 N22 120.6(9) . . ?
C35 C26 C42 117.8(11) . . ?
N22 C26 C42 121.6(10) . . ?
C41 C27 C35 118.4(10) . . ?
C41 C27 H27 120.8 . . ?
C35 C27 H27 120.8 . . ?
C38 C30 O11 107.2(10) . . ?
C38 C30 K15 86.0(7) . . ?
O11 C30 K15 50.9(5) . . ?
C38 C30 H30A 110.3 . . ?
O11 C30 H30A 110.3 . . ?
K15 C30 H30A 75.7 . . ?
C38 C30 H30B 110.3 . . ?
O11 C30 H30B 110.3 . . ?
K15 C30 H30B 159.4 . . ?
H30A C30 H30B 108.5 . . ?
O9 C31 C44 110.3(11) . . ?
O9 C31 K15 52.2(5) . . ?
C44 C31 K15 87.5(7) . . ?
O9 C31 H31A 109.6 . . ?
C44 C31 H31A 109.6 . . ?
K15 C31 H31A 159.6 . . ?
O9 C31 H31B 109.6 . . ?
C44 C31 H31B 109.6 . . ?
K15 C31 H31B 74.8 . . ?
H31A C31 H31B 108.1 . . ?
C36 C32 C24 122.0(10) . . ?
C36 C32 N23 116.8(9) . . ?
C24 C32 N23 121.2(10) . . ?
O5 C33 C45 110.2(11) . . ?
O5 C33 H33A 109.6 . . ?
C45 C33 H33A 109.6 . . ?
O5 C33 H33B 109.6 . . ?
C45 C33 H33B 109.6 . . ?
H33A C33 H33B 108.1 . . ?
O8 C34 C43 109.1(11) . . ?
O8 C34 H34A 109.9 . . ?
C43 C34 H34A 109.9 . . ?
O8 C34 H34B 109.9 . . ?
C43 C34 H34B 109.9 . . ?
H34A C34 H34B 108.3 . . ?
C26 C35 C27 122.4(10) . . ?
C26 C35 N20 121.3(10) . . ?
C27 C35 N20 116.3(9) . . ?
C32 C36 C17 118.5(10) . . ?
C32 C36 H36 120.8 . . ?
C17 C36 H36 120.8 . . ?
C30 C38 O7 107.2(10) . . ?
C30 C38 H38A 110.3 . . ?
O7 C38 H38A 110.3 . . ?
C30 C38 H38B 110.3 . . ?
O7 C38 H38B 110.3 . . ?
H38A C38 H38B 108.5 . . ?
C24 C39 C25 122.5(11) . . ?
C24 C39 H39 118.7 . . ?
C25 C39 H39 118.7 . . ?
C27 C41 O5 125.1(11) . . ?
C27 C41 C46 122.1(11) . . ?
O5 C41 C46 112.8(11) . . ?
C46 C42 C26 123.6(11) . . ?
C46 C42 H42 118.2 . . ?
C26 C42 H42 118.2 . . ?
O11 C43 C34 108.4(9) . . ?
O11 C43 K15 49.5(5) . . ?
C34 C43 K15 85.5(7) . . ?
O11 C43 H43A 110.0 . . ?
C34 C43 H43A 110.0 . . ?
K15 C43 H43A 78.2 . . ?
O11 C43 H43B 110.0 . . ?
C34 C43 H43B 110.0 . . ?
K15 C43 H43B 158.6 . . ?
H43A C43 H43B 108.4 . . ?
O48 C44 C31 105.8(10) . . ?
O48 C44 H44A 110.6 . . ?
C31 C44 H44A 110.6 . . ?
O48 C44 H44B 110.6 . . ?
C31 C44 H44B 110.6 . . ?
H44A C44 H44B 108.7 . . ?
O9 C45 C33 104.6(10) . . ?
O9 C45 K15 49.0(5) . . ?
C33 C45 K15 83.8(8) . . ?
O9 C45 H45A 110.8 . . ?
C33 C45 H45A 110.8 . . ?
K15 C45 H45A 78.1 . . ?
O9 C45 H45B 110.8 . . ?
C33 C45 H45B 110.8 . . ?
K15 C45 H45B 158.8 . . ?
H45A C45 H45B 108.9 . . ?
O7 C46 C42 128.5(11) . . ?
O7 C46 C41 115.7(11) . . ?
C42 C46 C41 115.6(11) . . ?

loop_
_geom_bond_atom_site_label_1
_geom_bond_atom_site_label_2
_geom_bond_distance
_geom_bond_site_symmetry_2
_geom_bond_publ_flag
K15 O50 2.708(9) 2_664 ?
K15 O11 2.735(6) . ?
K15 O7 2.741(8) . ?
K15 O9 2.763(5) . ?
K15 O48 2.765(9) . ?
K15 O5 2.773(8) . ?
K15 O8 2.780(9) . ?
K15 O28 2.87(2) 2_565 ?
K15 O40 2.874(13) 2_565 ?
K15 O52 2.908(12) 2_565 ?
K15 C31 3.388(12) . ?
K15 S4 3.408(3) 2_565 ?
S1 O16 1.458(9) . ?
S1 O18 1.469(9) . ?
S1 O12 1.476(8) . ?
S1 O14 1.482(9) . ?
S3 O21 1.451(10) . ?
S3 O13 1.457(10) . ?
S3 O10 1.457(9) . ?
S3 O6 1.484(9) . ?
S4 O40 1.380(10) . ?
S4 O54 1.43(2) . ?
S4 O2 1.44(2) . ?
S4 O53 1.45(2) . ?
S4 O47 1.454(18) . ?
S4 O52 1.456(11) . ?
S4 O28 1.560(19) . ?
O2 O47 1.02(3) . ?
O2 O28 1.81(4) . ?
O5 C41 1.404(14) . ?
O5 C33 1.442(15) . ?
O7 C46 1.318(14) . ?
O7 C38 1.499(14) . ?
O8 C34 1.390(15) . ?
O8 C17 1.402(13) . ?
O9 C31 1.394(13) . ?
O9 C45 1.468(15) . ?
O11 C43 1.354(14) . ?
O11 C30 1.490(13) . ?
O28 O52 1.27(3) . ?
O47 O53 1.80(4) . ?
O48 C25 1.336(14) . ?
O48 C44 1.439(13) . ?
O52 O54 1.39(2) . ?
O53 O54 1.19(3) . ?
N19 C24 1.441(13) . ?
N20 C35 1.502(13) . ?
N22 C26 1.401(14) . ?
N23 C32 1.535(13) . ?
C17 C25 1.379(16) . ?
C17 C36 1.384(16) . ?
C24 C39 1.349(15) . ?
C24 C32 1.402(13) . ?
C25 C39 1.408(15) . ?
C26 C35 1.346(14) . ?
C26 C42 1.416(14) . ?
C27 C41 1.338(17) . ?
C27 C35 1.426(15) . ?
C27 H27 0.9300 . ?
C30 C38 1.482(17) . ?
C30 H30A 0.9700 . ?
C30 H30B 0.9700 . ?
C31 C44 1.511(17) . ?
C31 H31A 0.9700 . ?
C31 H31B 0.9700 . ?
C32 C36 1.374(15) . ?
C33 C45 1.492(17) . ?
C33 H33A 0.9700 . ?
C33 H33B 0.9700 . ?
C34 C43 1.506(15) . ?
C34 H34A 0.9700 . ?
C34 H34B 0.9700 . ?
C36 H36 0.9300 . ?
C38 H38A 0.9700 . ?
C38 H38B 0.9700 . ?
C39 H39 0.9300 . ?
C41 C46 1.473(17) . ?
C42 C46 1.359(17) . ?
C42 H42 0.9300 . ?
C43 H43A 0.9700 . ?
C43 H43B 0.9700 . ?
C44 H44A 0.9700 . ?
C44 H44B 0.9700 . ?
C45 H45A 0.9700 . ?
C45 H45B 0.9700 . ?

loop_
_geom_torsion_atom_site_label_1
_geom_torsion_atom_site_label_2
_geom_torsion_atom_site_label_3
_geom_torsion_atom_site_label_4
_geom_torsion
_geom_torsion_site_symmetry_1
_geom_torsion_site_symmetry_2
_geom_torsion_site_symmetry_3
_geom_torsion_site_symmetry_4
_geom_torsion_publ_flag
O40 S4 O2 O47 -126(3) . . . . ?
O54 S4 O2 O47 40(4) . . . . ?
O53 S4 O2 O47 -17(4) . . . . ?
O52 S4 O2 O47 109(3) . . . . ?
O28 S4 O2 O47 135(3) . . . . ?
K15 S4 O2 O47 174(2) 2_564 . . . ?
O40 S4 O2 O28 98.8(11) . . . . ?
O54 S4 O2 O28 -95.1(19) . . . . ?
O53 S4 O2 O28 -151.9(16) . . . . ?
O47 S4 O2 O28 -135(3) . . . . ?
O52 S4 O2 O28 -26.3(13) . . . . ?
K15 S4 O2 O28 39.2(13) 2_564 . . . ?
O40 S4 O28 O52 107.5(8) . . . . ?
O54 S4 O28 O52 -21.2(14) . . . . ?
O2 S4 O28 O52 -148.8(17) . . . . ?
O53 S4 O28 O52 -33(4) . . . . ?
O47 S4 O28 O52 -120.1(14) . . . . ?
K15 S4 O28 O52 73.7(11) 2_564 . . . ?
O40 S4 O28 O2 -103.6(15) . . . . ?
O54 S4 O28 O2 127.7(17) . . . . ?
O53 S4 O28 O2 116(4) . . . . ?
O47 S4 O28 O2 28.8(16) . . . . ?
O52 S4 O28 O2 148.8(17) . . . . ?
K15 S4 O28 O2 -137.4(15) 2_564 . . . ?
O40 S4 O28 K15 33.8(10) . . . 2_564 ?
O54 S4 O28 K15 -94.9(11) . . . 2_564 ?
O2 S4 O28 K15 137.4(15) . . . 2_564 ?
O53 S4 O28 K15 -107(4) . . . 2_564 ?
O47 S4 O28 K15 166.2(11) . . . 2_564 ?
O52 S4 O28 K15 -73.7(11) . . . 2_564 ?
O47 O2 O28 O52 -18(4) . . . . ?
S4 O2 O28 O52 27.9(14) . . . . ?
O47 O2 O28 S4 -45(3) . . . . ?
O47 O2 O28 K15 -105(3) . . . 2_564 ?
S4 O2 O28 K15 -59.9(18) . . . 2_564 ?
O54 S4 O40 K15 81.7(13) . . . 2_564 ?
O2 S4 O40 K15 -111.0(17) . . . 2_564 ?
O53 S4 O40 K15 128.1(15) . . . 2_564 ?
O47 S4 O40 K15 -152.1(11) . . . 2_564 ?
O52 S4 O40 K15 17.3(6) . . . 2_564 ?
O28 S4 O40 K15 -34.2(12) . . . 2_564 ?
O28 O2 O47 S4 39(2) . . . . ?
S4 O2 O47 O53 14(3) . . . . ?
O28 O2 O47 O53 53(4) . . . . ?
O40 S4 O47 O2 73(3) . . . . ?
O54 S4 O47 O2 -150(3) . . . . ?
O53 S4 O47 O2 164(3) . . . . ?
O52 S4 O47 O2 -96(3) . . . . ?
O28 S4 O47 O2 -44(3) . . . . ?
K15 S4 O47 O2 -13(5) 2_564 . . . ?
O40 S4 O47 O53 -91.6(15) . . . . ?
O54 S4 O47 O53 45.3(16) . . . . ?
O2 S4 O47 O53 -164(3) . . . . ?
O52 S4 O47 O53 100.0(14) . . . . ?
O28 S4 O47 O53 151.1(15) . . . . ?
K15 S4 O47 O53 -178(3) 2_564 . . . ?
S4 O28 O52 O54 26.0(15) . . . . ?
O2 O28 O52 O54 2(2) . . . . ?
K15 O28 O52 O54 129.4(15) 2_564 . . . ?
O2 O28 O52 S4 -24.2(12) . . . . ?
K15 O28 O52 S4 103.4(5) 2_564 . . . ?
S4 O28 O52 K15 -103.4(5) . . . 2_564 ?
O2 O28 O52 K15 -127.6(14) . . . 2_564 ?
O40 S4 O52 O28 -88.6(12) . . . . ?
O54 S4 O52 O28 155.5(16) . . . . ?
O2 S4 O52 O28 33.9(18) . . . . ?
O53 S4 O52 O28 164.7(19) . . . . ?
O47 S4 O52 O28 81.3(15) . . . . ?
K15 S4 O52 O28 -71.7(11) 2_564 . . . ?
O40 S4 O52 O54 115.9(13) . . . . ?
O2 S4 O52 O54 -121.6(19) . . . . ?
O53 S4 O52 O54 9(2) . . . . ?
O47 S4 O52 O54 -74.2(15) . . . . ?
O28 S4 O52 O54 -155.5(16) . . . . ?
K15 S4 O52 O54 132.9(12) 2_564 . . . ?
O40 S4 O52 K15 -17.0(6) . . . 2_564 ?
O54 S4 O52 K15 -132.9(12) . . . 2_564 ?
O2 S4 O52 K15 105.5(15) . . . 2_564 ?
O53 S4 O52 K15 -123.7(17) . . . 2_564 ?
O47 S4 O52 K15 153.0(10) . . . 2_564 ?
O28 S4 O52 K15 71.7(11) . . . 2_564 ?
O40 S4 O53 O54 -125.8(19) . . . . ?
O2 S4 O53 O54 121(2) . . . . ?
O47 S4 O53 O54 109(2) . . . . ?
O52 S4 O53 O54 -10(2) . . . . ?
O28 S4 O53 O54 15(5) . . . . ?
K15 S4 O53 O54 -72(2) 2_564 . . . ?
O40 S4 O53 O47 124.8(14) . . . . ?
O54 S4 O53 O47 -109(2) . . . . ?
O2 S4 O53 O47 11(2) . . . . ?
O52 S4 O53 O47 -119.8(14) . . . . ?
O28 S4 O53 O47 -94(4) . . . . ?
K15 S4 O53 O47 179.0(14) 2_564 . . . ?
O2 O47 O53 O54 -75(4) . . . . ?
S4 O47 O53 O54 -58.6(16) . . . . ?
O2 O47 O53 S4 -16(3) . . . . ?
S4 O53 O54 O52 13(3) . . . . ?
O47 O53 O54 O52 61(3) . . . . ?
O47 O53 O54 S4 47.9(11) . . . . ?
O28 O52 O54 O53 -42(4) . . . . ?
S4 O52 O54 O53 -14(3) . . . . ?
K15 O52 O54 O53 59(4) 2_564 . . . ?
O28 O52 O54 S4 -28.1(16) . . . . ?
K15 O52 O54 S4 72.7(13) 2_564 . . . ?
O40 S4 O54 O53 72(3) . . . . ?
O2 S4 O54 O53 -92(3) . . . . ?
O47 S4 O54 O53 -67(3) . . . . ?
O52 S4 O54 O53 168(3) . . . . ?
O28 S4 O54 O53 -173(2) . . . . ?
K15 S4 O54 O53 129(2) 2_564 . . . ?
O40 S4 O54 O52 -96.2(10) . . . . ?
O2 S4 O54 O52 100(2) . . . . ?
O53 S4 O54 O52 -168(3) . . . . ?
O47 S4 O54 O52 124.9(14) . . . . ?
O28 S4 O54 O52 19.1(13) . . . . ?
K15 S4 O54 O52 -39.3(9) 2_564 . . . ?
C34 O8 C17 C25 -174.8(10) . . . . ?
K15 O8 C17 C25 -29.8(11) . . . . ?
C34 O8 C17 C36 1.6(15) . . . . ?
K15 O8 C17 C36 146.6(9) . . . . ?
C44 O48 C25 C17 179.5(10) . . . . ?
K15 O48 C25 C17 34.5(13) . . . . ?
C44 O48 C25 C39 -1.1(17) . . . . ?
K15 O48 C25 C39 -146.1(9) . . . . ?
C36 C17 C25 O48 -179.0(10) . . . . ?
O8 C17 C25 O48 -2.6(15) . . . . ?
C36 C17 C25 C39 1.6(16) . . . . ?
O8 C17 C25 C39 178.0(9) . . . . ?
C43 O11 C30 C38 172.9(13) . . . . ?
K15 O11 C30 C38 -69.8(11) . . . . ?
C43 O11 C30 K15 -117.3(8) . . . . ?
C45 O9 C31 C44 173.7(13) . . . . ?
K15 O9 C31 C44 -69.7(11) . . . . ?
C45 O9 C31 K15 -116.5(7) . . . . ?
C39 C24 C32 C36 -0.7(16) . . . . ?
N19 C24 C32 C36 173.9(10) . . . . ?
C39 C24 C32 N23 179.6(10) . . . . ?
N19 C24 C32 N23 -5.8(15) . . . . ?
C41 O5 C33 C45 174.1(11) . . . . ?
K15 O5 C33 C45 29.3(13) . . . . ?
C17 O8 C34 C43 171.6(9) . . . . ?
K15 O8 C34 C43 26.9(11) . . . . ?
N22 C26 C35 C27 178.7(10) . . . . ?
C42 C26 C35 C27 -0.6(16) . . . . ?
N22 C26 C35 N20 -2.9(15) . . . . ?
C42 C26 C35 N20 177.8(9) . . . . ?
C41 C27 C35 C26 -1.6(17) . . . . ?
C41 C27 C35 N20 180.0(10) . . . . ?
C24 C32 C36 C17 3.8(17) . . . . ?
N23 C32 C36 C17 -176.5(10) . . . . ?
C25 C17 C36 C32 -4.2(17) . . . . ?
O8 C17 C36 C32 179.5(10) . . . . ?
O11 C30 C38 O7 69.6(13) . . . . ?
K15 C30 C38 O7 22.7(8) . . . . ?
C46 O7 C38 C30 -173.7(10) . . . . ?
K15 O7 C38 C30 -31.8(12) . . . . ?
C32 C24 C39 C25 -2.1(17) . . . . ?
N19 C24 C39 C25 -176.6(11) . . . . ?
O48 C25 C39 C24 -177.7(11) . . . . ?
C17 C25 C39 C24 1.7(17) . . . . ?
C35 C27 C41 O5 -179.8(10) . . . . ?
C35 C27 C41 C46 0.2(17) . . . . ?
C33 O5 C41 C27 2.6(17) . . . . ?
K15 O5 C41 C27 147.1(10) . . . . ?
C33 O5 C41 C46 -177.5(10) . . . . ?
K15 O5 C41 C46 -32.9(12) . . . . ?
C35 C26 C42 C46 4.4(16) . . . . ?
N22 C26 C42 C46 -174.9(11) . . . . ?
C30 O11 C43 C34 -178.3(12) . . . . ?
K15 O11 C43 C34 66.9(11) . . . . ?
C30 O11 C43 K15 114.8(7) . . . . ?
O8 C34 C43 O11 -63.9(13) . . . . ?
O8 C34 C43 K15 -19.3(8) . . . . ?
C25 O48 C44 C31 -173.4(11) . . . . ?
K15 O48 C44 C31 -28.3(13) . . . . ?
O9 C31 C44 O48 68.1(14) . . . . ?
K15 C31 C44 O48 20.2(9) . . . . ?
C31 O9 C45 C33 -177.3(13) . . . . ?
K15 O9 C45 C33 68.0(11) . . . . ?
C31 O9 C45 K15 114.7(7) . . . . ?
O5 C33 C45 O9 -65.2(14) . . . . ?
O5 C33 C45 K15 -20.5(9) . . . . ?
C38 O7 C46 C42 -9.0(17) . . . . ?
K15 O7 C46 C42 -149.0(10) . . . . ?
C38 O7 C46 C41 176.2(10) . . . . ?
K15 O7 C46 C41 36.2(13) . . . . ?
C26 C42 C46 O7 179.6(11) . . . . ?
C26 C42 C46 C41 -5.5(17) . . . . ?
C27 C41 C46 O7 178.7(11) . . . . ?
O5 C41 C46 O7 -1.3(15) . . . . ?
C27 C41 C46 C42 3.2(18) . . . . ?
O5 C41 C46 C42 -176.8(10) . . . . ?
